data_7227128
loop_
_publ_author_name
'Dey, Dhananjay'
'Chopra, Deepak'

_publ_section_title
;
 Occurrence of 3D isostructurality in fluorinated phenyl benzamidines
;
_journal_issue 1
_journal_name_full CrystEngComm
_journal_page_first 47
_journal_paper_doi 10.1039/C6CE01924B
_journal_volume 19
_journal_year 2017
_chemical_formula_sum 'C13 H10 F2 N2'
_chemical_formula_weight 232.23
_space_group_crystal_system monoclinic
_space_group_IT_number 14
_space_group_name_Hall '-P 2ybc'
_space_group_name_H-M_alt 'P 1 21/c 1'
_symmetry_space_group_name_Hall '-P 2ybc'
_symmetry_space_group_name_H-M 'P 1 21/c 1'
_atom_sites_solution_hydrogens geom
_audit_creation_method SHELXL-2014/7
_audit_update_record
;
2016-06-27 deposited with the CCDC.
2016-11-16 downloaded from the CCDC.
;
_cell_angle_alpha 90
_cell_angle_beta 94.576(2)
_cell_angle_gamma 90
_cell_formula_units_Z 4
_cell_length_a 9.6935(3)
_cell_length_b 10.9094(3)
_cell_length_c 10.3672(3)
_cell_measurement_reflns_used 5019
_cell_measurement_temperature 100(2)
_cell_measurement_theta_max 30.17
_cell_measurement_theta_min 2.34
_cell_volume 1092.84(6)
_computing_structure_refinement 'SHELXL-2014/7 (Sheldrick, 2014)'
_diffrn_ambient_temperature 100(2)
_diffrn_measured_fraction_theta_full 1.000
_diffrn_measured_fraction_theta_max 0.987
_diffrn_measurement_device_type 'Bruker APEX-II CCD'
_diffrn_radiation_type MoK\a
_diffrn_radiation_wavelength 0.71073
_diffrn_reflns_av_R_equivalents 0.0276
_diffrn_reflns_av_unetI/netI 0.0261
_diffrn_reflns_Laue_measured_fraction_full 1.000
_diffrn_reflns_Laue_measured_fraction_max 0.987
_diffrn_reflns_limit_h_max 12
_diffrn_reflns_limit_h_min -10
_diffrn_reflns_limit_k_max 14
_diffrn_reflns_limit_k_min -9
_diffrn_reflns_limit_l_max 13
_diffrn_reflns_limit_l_min -13
_diffrn_reflns_number 8976
_diffrn_reflns_point_group_measured_fraction_full 1.000
_diffrn_reflns_point_group_measured_fraction_max 0.987
_diffrn_reflns_theta_full 25.242
_diffrn_reflns_theta_max 27.390
_diffrn_reflns_theta_min 2.108
_exptl_absorpt_coefficient_mu 0.109
_exptl_absorpt_correction_T_max 0.746
_exptl_absorpt_correction_T_min 0.678
_exptl_absorpt_correction_type multi-scan
_exptl_absorpt_process_details SADABS
_exptl_crystal_colour colourless
_exptl_crystal_density_diffrn 1.411
_exptl_crystal_description longplate
_exptl_crystal_F_000 480
_exptl_crystal_size_max 0.300
_exptl_crystal_size_mid 0.100
_exptl_crystal_size_min 0.100
_refine_diff_density_max 0.249
_refine_diff_density_min -0.231
_refine_diff_density_rms 0.051
_refine_ls_extinction_method none
_refine_ls_goodness_of_fit_ref 1.040
_refine_ls_hydrogen_treatment constr
_refine_ls_matrix_type full
_refine_ls_number_parameters 154
_refine_ls_number_reflns 2452
_refine_ls_number_restraints 0
_refine_ls_restrained_S_all 1.040
_refine_ls_R_factor_all 0.0433
_refine_ls_R_factor_gt 0.0380
_refine_ls_shift/su_max 0.000
_refine_ls_shift/su_mean 0.000
_refine_ls_structure_factor_coef Fsqd
_refine_ls_weighting_details 'w=1/[\s^2^(Fo^2^)+(0.0469P)^2^+0.4539P] where P=(Fo^2^+2Fc^2^)/3'
_refine_ls_weighting_scheme calc
_refine_ls_wR_factor_gt 0.0966
_refine_ls_wR_factor_ref 0.1003
_reflns_Friedel_coverage 0.000
_reflns_number_gt 2162
_reflns_number_total 2452
_reflns_threshold_expression 'I > 2\s(I)'
_cod_data_source_file c6ce01924b2.cif
_cod_data_source_block DB33
_cod_depositor_comments 'Adding full bibliography for 7227125--7227128.cif.'
_cod_database_code 7227128
_shelx_shelxl_version_number 2014/7
_shelx_space_group_comment
;
The symmetry employed for this shelxl refinement is uniquely defined
by the following loop, which should always be used as a source of
symmetry information in preference to the above space-group names.
They are only intended as comments.
;
_shelx_estimated_absorpt_t_min 0.968
_shelx_estimated_absorpt_t_max 0.989

loop_
_space_group_symop_operation_xyz
'x, y, z'
'-x, y+1/2, -z+1/2'
'-x, -y, -z'
'x, -y-1/2, z-1/2'

loop_
_atom_site_label
_atom_site_type_symbol
_atom_site_fract_x
_atom_site_fract_y
_atom_site_fract_z
_atom_site_U_iso_or_equiv
_atom_site_adp_type
_atom_site_occupancy
_atom_site_site_symmetry_order
_atom_site_calc_flag
_atom_site_refinement_flags_posn
_atom_site_refinement_flags_adp
F2 F -0.06018(8) -0.12113(7) 0.85276(7) 0.0252(2) Uani 1 1 d . .
F1 F 0.87762(8) 0.56322(7) 1.04810(8) 0.0259(2) Uani 1 1 d . .
N1 N 0.39238(10) 0.19108(9) 0.89267(9) 0.0158(2) Uani 1 1 d . .
N2 N 0.35903(11) 0.21866(10) 1.11176(10) 0.0193(2) Uani 1 1 d . .
H2A H 0.2871 0.1692 1.1079 0.023 Uiso 1 1 calc R U
H2B H 0.3870 0.2544 1.1853 0.023 Uiso 1 1 calc R U
C1 C 0.54784(11) 0.32460(10) 1.01861(11) 0.0142(2) Uani 1 1 d . .
C2 C 0.57501(12) 0.39611(11) 1.12904(11) 0.0165(3) Uani 1 1 d . .
H2 H 0.5164 0.3900 1.1979 0.020 Uiso 1 1 calc R U
C3 C 0.68679(12) 0.47619(11) 1.13972(12) 0.0191(3) Uani 1 1 d . .
H3 H 0.7054 0.5244 1.2154 0.023 Uiso 1 1 calc R U
C4 C 0.76984(12) 0.48416(11) 1.03858(12) 0.0183(3) Uani 1 1 d . .
C5 C 0.74657(13) 0.41532(12) 0.92741(12) 0.0198(3) Uani 1 1 d . .
H5 H 0.8056 0.4225 0.8589 0.024 Uiso 1 1 calc R U
C6 C 0.63498(12) 0.33535(11) 0.91788(12) 0.0181(3) Uani 1 1 d . .
H6 H 0.6175 0.2872 0.8420 0.022 Uiso 1 1 calc R U
C7 C 0.27674(12) 0.10979(11) 0.88473(11) 0.0154(2) Uani 1 1 d . .
C8 C 0.14758(12) 0.15267(11) 0.83608(12) 0.0182(3) Uani 1 1 d . .
H8 H 0.1373 0.2361 0.8108 0.022 Uiso 1 1 calc R U
C9 C 0.03377(12) 0.07515(12) 0.82406(12) 0.0198(3) Uani 1 1 d . .
H9 H -0.0543 0.1043 0.7906 0.024 Uiso 1 1 calc R U
C10 C 0.05187(12) -0.04490(12) 0.86188(11) 0.0181(3) Uani 1 1 d . .
C11 C 0.17763(13) -0.09159(12) 0.90920(12) 0.0206(3) Uani 1 1 d . .
H11 H 0.1868 -0.1753 0.9337 0.025 Uiso 1 1 calc R U
C12 C 0.29108(13) -0.01321(12) 0.92031(12) 0.0189(3) Uani 1 1 d . .
H12 H 0.3790 -0.0436 0.9524 0.023 Uiso 1 1 calc R U
C13 C 0.42656(12) 0.23978(11) 1.00456(11) 0.0142(2) Uani 1 1 d . .

loop_
_atom_site_aniso_label
_atom_site_aniso_U_11
_atom_site_aniso_U_22
_atom_site_aniso_U_33
_atom_site_aniso_U_23
_atom_site_aniso_U_13
_atom_site_aniso_U_12
F2 0.0207(4) 0.0295(4) 0.0255(4) -0.0039(3) 0.0019(3) -0.0121(3)
F1 0.0197(4) 0.0249(4) 0.0332(5) -0.0043(3) 0.0036(3) -0.0094(3)
N1 0.0152(5) 0.0178(5) 0.0146(5) -0.0001(4) 0.0016(4) -0.0024(4)
N2 0.0192(5) 0.0251(6) 0.0140(5) -0.0024(4) 0.0033(4) -0.0083(4)
C1 0.0134(5) 0.0143(5) 0.0146(6) 0.0024(4) -0.0002(4) 0.0015(4)
C2 0.0159(6) 0.0178(6) 0.0158(6) 0.0003(4) 0.0017(4) 0.0017(4)
C3 0.0190(6) 0.0184(6) 0.0195(6) -0.0042(5) -0.0008(5) -0.0001(5)
C4 0.0140(6) 0.0160(6) 0.0247(6) 0.0012(5) -0.0004(5) -0.0026(4)
C5 0.0182(6) 0.0236(6) 0.0180(6) 0.0015(5) 0.0044(5) -0.0021(5)
C6 0.0182(6) 0.0205(6) 0.0155(6) -0.0013(5) 0.0011(4) -0.0020(5)
C7 0.0167(6) 0.0184(6) 0.0114(5) -0.0021(4) 0.0022(4) -0.0021(4)
C8 0.0195(6) 0.0182(6) 0.0167(6) 0.0006(5) 0.0003(4) 0.0004(5)
C9 0.0157(6) 0.0261(7) 0.0174(6) -0.0023(5) -0.0010(4) 0.0001(5)
C10 0.0174(6) 0.0224(6) 0.0146(6) -0.0047(5) 0.0024(4) -0.0074(5)
C11 0.0245(7) 0.0170(6) 0.0203(6) 0.0004(5) 0.0014(5) -0.0021(5)
C12 0.0169(6) 0.0202(6) 0.0194(6) 0.0002(5) -0.0007(4) 0.0011(5)
C13 0.0138(5) 0.0145(5) 0.0144(6) 0.0018(4) 0.0010(4) 0.0025(4)

loop_
_atom_type_symbol
_atom_type_description
_atom_type_scat_dispersion_real
_atom_type_scat_dispersion_imag
_atom_type_scat_source
C C 0.0033 0.0016 'International Tables Vol C Tables 4.2.6.8 and 6.1.1.4'
H H 0.0000 0.0000 'International Tables Vol C Tables 4.2.6.8 and 6.1.1.4'
N N 0.0061 0.0033 'International Tables Vol C Tables 4.2.6.8 and 6.1.1.4'
F F 0.0171 0.0103 'International Tables Vol C Tables 4.2.6.8 and 6.1.1.4'

loop_
_geom_angle_atom_site_label_1
_geom_angle_atom_site_label_2
_geom_angle_atom_site_label_3
_geom_angle
C13 N1 C7 116.78(10)
C13 N2 H2A 120.0
C13 N2 H2B 120.0
H2A N2 H2B 120.0
C2 C1 C6 118.72(11)
C2 C1 C13 121.51(10)
C6 C1 C13 119.75(10)
C3 C2 C1 120.85(11)
C3 C2 H2 119.6
C1 C2 H2 119.6
C4 C3 C2 118.65(11)
C4 C3 H3 120.7
C2 C3 H3 120.7
F1 C4 C3 118.73(11)
F1 C4 C5 118.84(11)
C3 C4 C5 122.43(11)
C4 C5 C6 118.47(11)
C4 C5 H5 120.8
C6 C5 H5 120.8
C5 C6 C1 120.88(11)
C5 C6 H6 119.6
C1 C6 H6 119.6
C8 C7 C12 119.10(11)
C8 C7 N1 119.45(11)
C12 C7 N1 121.42(11)
C9 C8 C7 120.87(11)
C9 C8 H8 119.6
C7 C8 H8 119.6
C10 C9 C8 118.20(11)
C10 C9 H9 120.9
C8 C9 H9 120.9
F2 C10 C9 118.55(11)
F2 C10 C11 118.48(11)
C9 C10 C11 122.97(11)
C10 C11 C12 118.33(12)
C10 C11 H11 120.8
C12 C11 H11 120.8
C11 C12 C7 120.53(11)
C11 C12 H12 119.7
C7 C12 H12 119.7
N1 C13 N2 124.04(11)
N1 C13 C1 118.98(10)
N2 C13 C1 116.98(10)

loop_
_geom_bond_atom_site_label_1
_geom_bond_atom_site_label_2
_geom_bond_distance
F2 C10 1.3653(13)
F1 C4 1.3523(13)
N1 C13 1.2948(15)
N1 C7 1.4266(14)
N2 C13 1.3537(15)
N2 H2A 0.8800
N2 H2B 0.8800
C1 C2 1.3930(16)
C1 C6 1.3994(16)
C1 C13 1.4941(16)
C2 C3 1.3894(17)
C2 H2 0.9500
C3 C4 1.3748(17)
C3 H3 0.9500
C4 C5 1.3790(18)
C5 C6 1.3871(17)
C5 H5 0.9500
C6 H6 0.9500
C7 C8 1.3929(16)
C7 C12 1.3956(17)
C8 C9 1.3877(17)
C8 H8 0.9500
C9 C10 1.3743(18)
C9 H9 0.9500
C10 C11 1.3750(17)
C11 C12 1.3905(17)
C11 H11 0.9500
C12 H12 0.9500

loop_
_geom_torsion_atom_site_label_1
_geom_torsion_atom_site_label_2
_geom_torsion_atom_site_label_3
_geom_torsion_atom_site_label_4
_geom_torsion
C6 C1 C2 C3 -0.36(17)
C13 C1 C2 C3 -178.84(11)
C1 C2 C3 C4 0.43(18)
C2 C3 C4 F1 179.15(11)
C2 C3 C4 C5 -0.28(19)
F1 C4 C5 C6 -179.36(11)
C3 C4 C5 C6 0.07(19)
C4 C5 C6 C1 0.00(18)
C2 C1 C6 C5 0.14(17)
C13 C1 C6 C5 178.65(11)
C13 N1 C7 C8 99.14(13)
C13 N1 C7 C12 -83.21(14)
C12 C7 C8 C9 0.66(18)
N1 C7 C8 C9 178.37(11)
C7 C8 C9 C10 0.23(18)
C8 C9 C10 F2 178.72(10)
C8 C9 C10 C11 -0.90(18)
F2 C10 C11 C12 -178.98(10)
C9 C10 C11 C12 0.63(18)
C10 C11 C12 C7 0.31(18)
C8 C7 C12 C11 -0.93(18)
N1 C7 C12 C11 -178.60(11)
C7 N1 C13 N2 -0.50(17)
C7 N1 C13 C1 179.36(10)
C2 C1 C13 N1 168.56(11)
C6 C1 C13 N1 -9.91(16)
C2 C1 C13 N2 -11.57(16)
C6 C1 C13 N2 169.96(11)
